data_4135200
loop_
_publ_author_name
'Yan, Yong'
'Carrington, Elliot J.'
'P\'etuya, R\'emi'
'Whitehead, George F. S.'
'Verma, Ajay'
'Hylton, Rebecca K.'
'Tang, Chiu C.'
'Berry, Neil G.'
'Darling, George R.'
'Dyer, Matthew S.'
'Antypov, Dmytro'
'Katsoulidis, Alexandros P.'
'Rosseinsky, Matthew J.'

_publ_section_title
;
 Amino Acid Residues Determine the Response of Flexible Metal-Organic
 Frameworks to Guests.
;
_journal_name_full 'Journal of the American Chemical Society'
_journal_paper_doi 10.1021/jacs.0c03853
_journal_year 2020
_chemical_formula_moiety 'C6 H5 N3 O3 Zn, 0.6(C8 H10)'
_chemical_formula_sum 'C10.82 H11.03 N3 O3 Zn'
_chemical_formula_weight 296.47
_space_group_crystal_system trigonal
_space_group_IT_number 161
_space_group_name_Hall 'R 3 -2"c'
_space_group_name_H-M_alt 'R 3 c :H'
_atom_sites_solution_hydrogens geom
_atom_sites_solution_primary direct
_audit_creation_date 2018-06-20
_audit_creation_method
;
Olex2 1.2
(compiled 2018.05.29 svn.r3508 for OlexSys, GUI svn.r5506)
;
_cell_angle_alpha 90
_cell_angle_beta 90
_cell_angle_gamma 120
_cell_formula_units_Z 18
_cell_length_a 26.4227(7)
_cell_length_b 26.4227(7)
_cell_length_c 10.1231(2)
_cell_measurement_reflns_used 8936
_cell_measurement_temperature 100
_cell_measurement_theta_max 24.9660
_cell_measurement_theta_min 2.6410
_cell_volume 6120.7(3)
_computing_cell_refinement 'CrysAlisPro 1.171.38.46 (Rigaku OD, 2015)'
_computing_data_collection 'CrysAlisPro 1.171.38.46 (Rigaku OD, 2015)'
_computing_data_reduction 'CrysAlisPro 1.171.38.46 (Rigaku OD, 2015)'
_computing_molecular_graphics 'Olex2 (Dolomanov et al., 2009)'
_computing_publication_material 'Olex2 (Dolomanov et al., 2009)'
_computing_structure_refinement 'ShelXL (Sheldrick, 2015)'
_computing_structure_solution 'ShelXS (Sheldrick, 2008)'
_diffrn_ambient_temperature 100
_diffrn_detector 'CCD plate'
_diffrn_measured_fraction_theta_full 0.999
_diffrn_measured_fraction_theta_max 0.999
_diffrn_measurement_details
;
List of Runs (angles in degrees, time in seconds):

  # Type    Start    End  Width  t~exp~   \w     \q     \k     \f   Frames
--------------------------------------------------------------------------
  1  \w   -110.00  15.00   1.00   20.00    --  -20.00 -68.00   0.00  125
  2  \w   -110.00  15.00   1.00   20.00    --  -20.00 -68.00 120.00  125
  3  \w   -110.00  15.00   1.00   20.00    --  -20.00 -68.00 240.00  125
  4  \w   -110.00  15.00   1.00   20.00    --  -20.00 -30.00  90.00  125
;
_diffrn_measurement_device 'Rigaku Mo Rotating Anode Source With Saturn Detector'
_diffrn_measurement_device_type 'Rigaku Mo Rotating Anode Source With Saturn Detector'
_diffrn_measurement_method '\w scans'
_diffrn_orient_matrix_type 'CrysAlisPro convention (1999,Acta A55,543-557)'
_diffrn_orient_matrix_UB_11 -0.0046220000
_diffrn_orient_matrix_UB_12 0.0242366000
_diffrn_orient_matrix_UB_13 -0.0010832000
_diffrn_orient_matrix_UB_21 0.0288609000
_diffrn_orient_matrix_UB_22 0.0183277000
_diffrn_orient_matrix_UB_23 0.0234044000
_diffrn_orient_matrix_UB_31 0.0103059000
_diffrn_orient_matrix_UB_32 0.0061177000
_diffrn_orient_matrix_UB_33 -0.0660266000
_diffrn_radiation_monochromator graphite
_diffrn_radiation_probe x-ray
_diffrn_radiation_type MoK\a
_diffrn_radiation_wavelength 0.71073
_diffrn_reflns_av_R_equivalents 0.0579
_diffrn_reflns_av_unetI/netI 0.0309
_diffrn_reflns_Laue_measured_fraction_full 0.999
_diffrn_reflns_Laue_measured_fraction_max 0.999
_diffrn_reflns_limit_h_max 30
_diffrn_reflns_limit_h_min -31
_diffrn_reflns_limit_k_max 31
_diffrn_reflns_limit_k_min -31
_diffrn_reflns_limit_l_max 12
_diffrn_reflns_limit_l_min -10
_diffrn_reflns_number 20223
_diffrn_reflns_point_group_measured_fraction_full 0.950
_diffrn_reflns_point_group_measured_fraction_max 0.950
_diffrn_reflns_theta_full 25.016
_diffrn_reflns_theta_max 25.016
_diffrn_reflns_theta_min 2.670
_diffrn_source 'fine-focus sealed X-ray tube'
_diffrn_source_type 'Enhance (Mo) X-ray Source'
_exptl_absorpt_coefficient_mu 1.808
_exptl_absorpt_correction_T_max 1.00000
_exptl_absorpt_correction_T_min 0.75329
_exptl_absorpt_correction_type multi-scan
_exptl_absorpt_process_details
;
CrysAlisPro 1.171.38.46 (Rigaku Oxford Diffraction, 2015)
Empirical absorption correction using spherical harmonics,
 implemented in SCALE3 ABSPACK scaling algorithm.
;
_exptl_crystal_colour white
_exptl_crystal_colour_primary white
_exptl_crystal_density_diffrn 1.448
_exptl_crystal_description block
_exptl_crystal_F_000 2717
_exptl_crystal_preparation 'Solvent Exchanged in ortho-xylene'
_exptl_crystal_size_max 0.25
_exptl_crystal_size_mid 0.025
_exptl_crystal_size_min 0.02
_refine_diff_density_max 1.288
_refine_diff_density_min -0.423
_refine_diff_density_rms 0.147
_refine_ls_abs_structure_details
;
 Flack x determined using 949 quotients [(I+)-(I-)]/[(I+)+(I-)]
 (Parsons, Flack and Wagner, Acta Cryst. B69 (2013) 249-259).
;
_refine_ls_abs_structure_Flack 0.022(13)
_refine_ls_extinction_method none
_refine_ls_goodness_of_fit_ref 1.083
_refine_ls_hydrogen_treatment constr
_refine_ls_matrix_type full
_refine_ls_number_parameters 139
_refine_ls_number_reflns 2284
_refine_ls_number_restraints 45
_refine_ls_restrained_S_all 1.076
_refine_ls_R_factor_all 0.0617
_refine_ls_R_factor_gt 0.0585
_refine_ls_shift/su_max 0.001
_refine_ls_shift/su_mean 0.000
_refine_ls_structure_factor_coef Fsqd
_refine_ls_weighting_details 'w=1/[\s^2^(Fo^2^)+(0.1216P)^2^+16.3712P] where P=(Fo^2^+2Fc^2^)/3'
_refine_ls_weighting_scheme calc
_refine_ls_wR_factor_gt 0.1565
_refine_ls_wR_factor_ref 0.1596
_reflns_Friedel_coverage 0.889
_reflns_Friedel_fraction_full 0.900
_reflns_Friedel_fraction_max 0.900
_reflns_number_gt 2156
_reflns_number_total 2284
_reflns_threshold_expression 'I > 2\s(I)'
_cod_data_source_file ZnGlyPyr_O-xylene_100K.cif
_cod_data_source_block ZnGlyPyr_O-xylene_100K
_cod_original_cell_volume 6120.7(4)
_cod_original_sg_symbol_H-M 'R 3 c'
_cod_database_code 4135200
_shelx_shelxl_version_number 2014/7
_chemical_oxdiff_formula 'C6 H5 N3 O3 Zn'
_shelx_space_group_comment
;
The symmetry employed for this shelxl refinement is uniquely defined
by the following loop, which should always be used as a source of
symmetry information in preference to the above space-group names.
They are only intended as comments.
;
_reflns_odcompleteness_completeness 99.92
_reflns_odcompleteness_iscentric 1
_reflns_odcompleteness_theta 24.96
_olex2_refinement_description
;
1. Fixed Uiso
 At 1.2 times of:
  All C(H) groups, All C(H,H) groups, All N(H) groups
 At 1.5 times of:
  All C(H,H,H) groups
2. Restrained distances
 C13-C7
 1.5 with sigma of 0.02
 C8-C14
 1.5 with sigma of 0.02
 C14-C9 \\sim C14-C7
 with sigma of 0.02
3. Restrained planarity
 C14, C8, C7, C13, C9, C12
 with sigma of 0.1
4. Rigid bond restraints
 N1, N2, C2, C1, C3
 with sigma for 1-2 distances of 0.01 and sigma for 1-3 distances of 0.01
 O3, C4
 with sigma for 1-2 distances of 0.01 and sigma for 1-3 distances of 0.01
5. Uiso/Uaniso restraints and constraints
N1 \\sim N2 \\sim C2 \\sim C1 \\sim C3: within 2A with sigma of 0.04 and sigma
for terminal atoms of 0.08
O3 \\sim C4: within 2A with sigma of 0.04 and sigma for terminal atoms of 0.08
C14 \\sim C8 \\sim C7 \\sim C13 \\sim C12 \\sim C11 \\sim C10 \\sim C9: within
2A with sigma of 0.04 and sigma for terminal atoms of 0.08
6. Others
 Sof(C9)=Sof(H9)=Sof(C8)=Sof(C7)=Sof(C12)=Sof(H12)=Sof(C11)=Sof(H11)=Sof(C10)=
 Sof(H10)=Sof(C14)=Sof(H14A)=Sof(H14B)=Sof(H14C)=Sof(C13)=Sof(H13A)=Sof(H13B)=
 Sof(H13C)=FVAR(1)
7.a Secondary CH2 refined with riding coordinates:
 C5(H5A,H5B)
7.b Me refined with riding coordinates:
 C14(H14A,H14B,H14C), C13(H13A,H13B,H13C)
7.c Aromatic/amide H refined with riding coordinates:
 N3(H3), C1(H1), C3(H3A), C9(H9), C12(H12), C11(H11), C10(H10)
7.d Fitted hexagon refined as free rotating group:
 C9(C8,C7,C12,C11,C10)
;
_olex2_date_sample_data_collection 2017-04-27
_olex2_date_sample_submission 2017-04-27
_olex2_submission_special_instructions 'No special instructions were received'
_oxdiff_exptl_absorpt_empirical_details
;
Empirical correction (ABSPACK) includes:
- Absorption correction using spherical harmonics
- Frame scaling
;
_oxdiff_exptl_absorpt_empirical_full_max 1.319
_oxdiff_exptl_absorpt_empirical_full_min 0.784

loop_
_space_group_symop_operation_xyz
'x, y, z'
'-y, x-y, z'
'-x+y, -x, z'
'-x+y, y, z+1/2'
'x, x-y, z+1/2'
'-y, -x, z+1/2'
'x+2/3, y+1/3, z+1/3'
'-y+2/3, x-y+1/3, z+1/3'
'-x+y+2/3, -x+1/3, z+1/3'
'-x+y+2/3, y+1/3, z+5/6'
'x+2/3, x-y+1/3, z+5/6'
'-y+2/3, -x+1/3, z+5/6'
'x+1/3, y+2/3, z+2/3'
'-y+1/3, x-y+2/3, z+2/3'
'-x+y+1/3, -x+2/3, z+2/3'
'-x+y+1/3, y+2/3, z+7/6'
'x+1/3, x-y+2/3, z+7/6'
'-y+1/3, -x+2/3, z+7/6'

loop_
_atom_site_label
_atom_site_type_symbol
_atom_site_fract_x
_atom_site_fract_y
_atom_site_fract_z
_atom_site_U_iso_or_equiv
_atom_site_adp_type
_atom_site_occupancy
_atom_site_site_symmetry_order
_atom_site_calc_flag
_atom_site_refinement_flags_posn
_atom_site_refinement_flags_adp
_atom_site_refinement_flags_occupancy
_atom_site_disorder_assembly
_atom_site_disorder_group
Zn1 Zn -0.65660(4) -1.01854(4) 0.29053(11) 0.0196(4) Uani 1 1 d . . . . .
O2 O -0.6513(3) -1.0678(3) 0.4283(6) 0.0245(15) Uani 1 1 d . . . . .
N1 N -0.6853(4) -1.0714(4) 0.1380(8) 0.0224(18) Uani 1 1 d . U . . .
N3 N -0.7930(3) -1.2537(4) 0.0662(8) 0.0222(17) Uani 1 1 d . . . . .
H3 H -0.7817 -1.2451 0.1490 0.027 Uiso 1 1 calc R . . . .
O3 O -0.7772(3) -1.2249(3) -0.1465(7) 0.0295(17) Uani 1 1 d . U . . .
N2 N -0.7042(4) -0.9835(4) 0.3447(8) 0.0237(17) Uani 1 1 d . U . . .
O1 O -0.5759(3) -0.9547(3) 0.2673(7) 0.0229(15) Uani 1 1 d . . . . .
C2 C -0.7318(4) -1.1519(4) 0.0146(10) 0.0228(19) Uani 1 1 d . U . . .
C4 C -0.7683(4) -1.2124(4) -0.0293(10) 0.020(2) Uani 1 1 d . U . . .
C5 C -0.8377(4) -1.3115(4) 0.0304(9) 0.0220(19) Uani 1 1 d . . . . .
H5A H -0.8398 -1.3396 0.0981 0.026 Uiso 1 1 calc R . . . .
H5B H -0.8275 -1.3224 -0.0550 0.026 Uiso 1 1 calc R . . . .
C1 C -0.7145(4) -1.1288(4) 0.1420(10) 0.0221(19) Uani 1 1 d . U . . .
H1 H -0.7228 -1.1514 0.2203 0.027 Uiso 1 1 calc R . . . .
C6 C -0.8964(4) -1.3158(4) 0.0187(9) 0.0202(19) Uani 1 1 d . . . . .
C3 C -0.7103(4) -1.1027(4) -0.0630(11) 0.026(2) Uani 1 1 d . U . . .
H3A H -0.7141 -1.1030 -0.1563 0.031 Uiso 1 1 calc R . . . .
C9 C -0.5951(15) -1.1412(14) 0.138(2) 0.128(17) Uiso 0.60(3) 1 d D U P . .
H9 H -0.5881 -1.1272 0.2265 0.153 Uiso 0.60(3) 1 calc R . P . .
C8 C -0.5730(11) -1.1020(10) 0.034(3) 0.120(15) Uiso 0.60(3) 1 d DG U P . .
C7 C -0.5832(13) -1.1226(12) -0.096(2) 0.093(11) Uiso 0.60(3) 1 d DG U P . .
C12 C -0.6157(15) -1.1822(13) -0.120(3) 0.16(2) Uiso 0.60(3) 1 d G U P . .
H12 H -0.6227 -1.1963 -0.2086 0.193 Uiso 0.60(3) 1 calc R . P . .
C11 C -0.6378(13) -1.2214(10) -0.016(4) 0.145(18) Uiso 0.60(3) 1 d G U P . .
H11 H -0.6600 -1.2622 -0.0323 0.173 Uiso 0.60(3) 1 calc R . P . .
C10 C -0.6276(15) -1.2009(13) 0.114(3) 0.150(18) Uiso 0.60(3) 1 d G U P . .
H10 H -0.6427 -1.2277 0.1852 0.180 Uiso 0.60(3) 1 calc R . P . .
C14 C -0.5369(19) -1.0382(15) 0.057(5) 0.18(3) Uiso 0.60(3) 1 d D U P . .
H14A H -0.5253 -1.0176 -0.0275 0.264 Uiso 0.60(3) 1 calc R . P . .
H14B H -0.5598 -1.0248 0.1074 0.264 Uiso 0.60(3) 1 calc R . P . .
H14C H -0.5020 -1.0300 0.1078 0.264 Uiso 0.60(3) 1 calc R . P . .
C13 C -0.551(2) -1.076(2) -0.201(4) 0.137(18) Uiso 0.60(3) 1 d D U P . .
H13A H -0.5609 -1.0938 -0.2888 0.205 Uiso 0.60(3) 1 calc R . P . .
H13B H -0.5635 -1.0463 -0.1953 0.205 Uiso 0.60(3) 1 calc R . P . .
H13C H -0.5090 -1.0570 -0.1867 0.205 Uiso 0.60(3) 1 calc R . P . .

loop_
_atom_site_aniso_label
_atom_site_aniso_U_11
_atom_site_aniso_U_22
_atom_site_aniso_U_33
_atom_site_aniso_U_23
_atom_site_aniso_U_13
_atom_site_aniso_U_12
Zn1 0.0254(6) 0.0239(6) 0.0090(6) -0.0002(4) 0.0004(5) 0.0119(5)
O2 0.026(3) 0.032(4) 0.015(4) 0.002(3) 0.000(3) 0.014(3)
N1 0.031(4) 0.025(4) 0.010(4) -0.002(3) 0.000(3) 0.013(3)
N3 0.026(4) 0.026(4) 0.011(4) -0.001(3) -0.002(3) 0.011(3)
O3 0.041(4) 0.028(4) 0.011(4) 0.000(3) -0.004(3) 0.010(3)
N2 0.035(4) 0.031(4) 0.011(4) 0.001(3) 0.000(3) 0.021(4)
O1 0.025(3) 0.025(3) 0.015(4) 0.004(3) -0.004(3) 0.009(3)
C2 0.023(4) 0.024(5) 0.022(5) -0.002(4) -0.004(4) 0.013(4)
C4 0.018(4) 0.027(5) 0.014(5) -0.002(4) -0.003(3) 0.011(4)
C5 0.026(5) 0.020(4) 0.014(5) 0.000(4) 0.000(4) 0.006(4)
C1 0.030(5) 0.030(5) 0.006(4) 0.003(4) 0.003(3) 0.015(4)
C6 0.029(5) 0.017(4) 0.012(5) 0.008(3) -0.002(4) 0.009(4)
C3 0.027(5) 0.025(5) 0.019(5) -0.008(4) -0.010(4) 0.009(4)

loop_
_atom_type_symbol
_atom_type_description
_atom_type_scat_dispersion_real
_atom_type_scat_dispersion_imag
_atom_type_scat_source
C C 0.0033 0.0016 'International Tables Vol C Tables 4.2.6.8 and 6.1.1.4'
H H 0.0000 0.0000 'International Tables Vol C Tables 4.2.6.8 and 6.1.1.4'
N N 0.0061 0.0033 'International Tables Vol C Tables 4.2.6.8 and 6.1.1.4'
O O 0.0106 0.0060 'International Tables Vol C Tables 4.2.6.8 and 6.1.1.4'
Zn Zn 0.2839 1.4301 'International Tables Vol C Tables 4.2.6.8 and 6.1.1.4'

loop_
_geom_angle_atom_site_label_1
_geom_angle_atom_site_label_2
_geom_angle_atom_site_label_3
_geom_angle
_geom_angle_site_symmetry_1
_geom_angle_site_symmetry_3
_geom_angle_publ_flag
O2 Zn1 N1 102.6(3) . . ?
O2 Zn1 N2 112.8(3) . . ?
O2 Zn1 O1 104.4(3) . . ?
N1 Zn1 N2 116.2(3) . . ?
N1 Zn1 O1 112.6(3) . . ?
O1 Zn1 N2 107.6(3) . . ?
C6 O2 Zn1 138.2(6) 6_335 . ?
N2 N1 Zn1 124.6(6) 14_334 . ?
C1 N1 Zn1 126.3(7) . . ?
C1 N1 N2 108.8(8) . 14_334 ?
C4 N3 C5 119.1(8) . . ?
N1 N2 Zn1 123.7(6) 9_435 . ?
C3 N2 Zn1 129.2(7) 9_435 . ?
C3 N2 N1 107.0(8) 9_435 9_435 ?
C6 O1 Zn1 121.6(6) 17_534 . ?
C1 C2 C4 130.5(10) . . ?
C3 C2 C4 126.5(9) . . ?
C3 C2 C1 102.9(9) . . ?
N3 C4 C2 116.8(9) . . ?
O3 C4 N3 121.5(9) . . ?
O3 C4 C2 121.6(9) . . ?
N3 C5 C6 111.7(8) . . ?
N1 C1 C2 110.5(9) . . ?
O2 C6 C5 119.2(8) 6_334 . ?
O1 C6 O2 122.6(9) 11_434 6_334 ?
O1 C6 C5 118.2(8) 11_434 . ?
N2 C3 C2 110.8(9) 14_334 . ?
C8 C9 C10 120.0 . . ?
C9 C8 C7 120.0 . . ?
C9 C8 C14 121.0(11) . . ?
C7 C8 C14 119.0(11) . . ?
C8 C7 C12 120.0 . . ?
C8 C7 C13 115(3) . . ?
C12 C7 C13 125(3) . . ?
C11 C12 C7 120.0 . . ?
C10 C11 C12 120.0 . . ?
C11 C10 C9 120.0 . . ?

loop_
_geom_bond_atom_site_label_1
_geom_bond_atom_site_label_2
_geom_bond_distance
_geom_bond_site_symmetry_2
_geom_bond_publ_flag
Zn1 O2 1.961(7) . ?
Zn1 N1 1.962(8) . ?
Zn1 N2 1.975(9) . ?
Zn1 O1 1.962(6) . ?
O2 C6 1.290(11) 6_335 ?
N1 N2 1.354(12) 14_334 ?
N1 C1 1.314(13) . ?
N3 C4 1.357(13) . ?
N3 C5 1.435(12) . ?
O3 C4 1.222(13) . ?
N2 N1 1.354(12) 9_435 ?
N2 C3 1.346(13) 9_435 ?
O1 C6 1.264(12) 17_534 ?
C2 C4 1.462(14) . ?
C2 C1 1.402(14) . ?
C2 C3 1.376(15) . ?
C5 C6 1.502(13) . ?
C6 O2 1.290(11) 6_334 ?
C6 O1 1.264(12) 11_434 ?
C3 N2 1.346(13) 14_334 ?
C9 C8 1.3900 . ?
C9 C10 1.3900 . ?
C8 C7 1.3900 . ?
C8 C14 1.49(3) . ?
C7 C12 1.3900 . ?
C7 C13 1.53(3) . ?
C12 C11 1.3900 . ?
C11 C10 1.3900 . ?
